data_4504669
loop_
_publ_author_name
'Wang, Jing-Ping'
'Zhao, Jun-Wei'
'Duan, Xian-Ying'
'Niu, Jing-Yang'

_publ_section_title
;
 Syntheses and Structures of One- and Two-Dimensional
 Organic&#x2212;Inorganic Hybrid Rare Earth Derivatives Based on
 Monovacant Keggin-Type Polyoxotungstates
;
_journal_issue 2
_journal_name_full 'Crystal Growth &amp; Design'
_journal_page_first 507
_journal_paper_doi 10.1021/cg050433j
_journal_volume 6
_journal_year 2006
_chemical_formula_sum 'C2 H41 Dy2.5 Ge O56.75 S W11'
_chemical_formula_weight 3506.48
_chemical_name_systematic
; 
 ? 
;
_space_group_IT_number 14
_symmetry_cell_setting monoclinic
_symmetry_space_group_name_Hall '-P 2ybc'
_symmetry_space_group_name_H-M 'P 1 21/c 1'
_atom_sites_solution_hydrogens geom
_atom_sites_solution_primary direct
_atom_sites_solution_secondary difmap
_audit_creation_method SHELXL-97
_cell_angle_alpha 90.00
_cell_angle_beta 109.17(3)
_cell_angle_gamma 90.00
_cell_formula_units_Z 4
_cell_length_a 23.537(5)
_cell_length_b 11.516(2)
_cell_length_c 23.418(5)
_cell_measurement_reflns_used 250
_cell_measurement_temperature 293(2)
_cell_measurement_theta_max 25
_cell_measurement_theta_min 2.5
_cell_volume 5996(2)
_computing_cell_refinement Raxis
_computing_data_collection Raxis
_computing_data_reduction Raxis
_computing_molecular_graphics Texsan
_computing_publication_material Texsan
_computing_structure_refinement 'SHELXL-97 (Sheldrick, 1997)'
_computing_structure_solution 'SHELXS-97 (Sheldrick, 1990)'
_diffrn_ambient_temperature 293(2)
_diffrn_measured_fraction_theta_full 0.924
_diffrn_measured_fraction_theta_max 0.924
_diffrn_measurement_device_type R-axis-IV
_diffrn_measurement_method 'Osillation frames'
_diffrn_radiation_monochromator graphite
_diffrn_radiation_source 'fine-focus sealed tube'
_diffrn_radiation_type MoK\a
_diffrn_radiation_wavelength 0.71073
_diffrn_reflns_av_R_equivalents 0.0507
_diffrn_reflns_av_sigmaI/netI 0.0701
_diffrn_reflns_limit_h_max 27
_diffrn_reflns_limit_h_min -26
_diffrn_reflns_limit_k_max 13
_diffrn_reflns_limit_k_min -13
_diffrn_reflns_limit_l_max 0
_diffrn_reflns_limit_l_min -27
_diffrn_reflns_number 16676
_diffrn_reflns_theta_full 25.00
_diffrn_reflns_theta_max 25.00
_diffrn_reflns_theta_min 1.99
_diffrn_standards_decay_% none
_diffrn_standards_interval_count none
_diffrn_standards_interval_time none
_diffrn_standards_number none
_exptl_absorpt_coefficient_mu 24.712
_exptl_absorpt_correction_T_max 0.1913
_exptl_absorpt_correction_T_min 0.0950
_exptl_absorpt_correction_type empirical
_exptl_crystal_colour Colorless
_exptl_crystal_density_diffrn 3.851
_exptl_crystal_density_method 'not measured'
_exptl_crystal_description Block
_exptl_crystal_F_000 6014
_exptl_crystal_size_max 0.18
_exptl_crystal_size_mid 0.12
_exptl_crystal_size_min 0.10
_refine_diff_density_max 2.375
_refine_diff_density_min -2.543
_refine_diff_density_rms 0.386
_refine_ls_extinction_method none
_refine_ls_goodness_of_fit_ref 1.045
_refine_ls_hydrogen_treatment mixed
_refine_ls_matrix_type full
_refine_ls_number_parameters 766
_refine_ls_number_reflns 9746
_refine_ls_number_restraints 108
_refine_ls_restrained_S_all 1.039
_refine_ls_R_factor_all 0.0717
_refine_ls_R_factor_gt 0.0477
_refine_ls_shift/su_max 0.001
_refine_ls_shift/su_mean 0.000
_refine_ls_structure_factor_coef Fsqd
_refine_ls_weighting_details 'calc w=1/[\s^2^(Fo^2^)+(0.0517P)^2^+0.0000P] where P=(Fo^2^+2Fc^2^)/3'
_refine_ls_weighting_scheme calc
_refine_ls_wR_factor_gt 0.0950
_refine_ls_wR_factor_ref 0.1017
_reflns_number_gt 7952
_reflns_number_total 9746
_reflns_threshold_expression >2sigma(I)
_cod_data_source_file cg050433jsi20050822_015548.cif
_cod_data_source_block njy1
_cod_depositor_comments
;
The following automatic conversions were performed:

'_symmetry_cell_setting' value 'Monoclinic' changed to 'monoclinic'
according to /home/saulius/struct/CIF-dictionaries/cif_core.dic
dictionary named 'cif_core.dic' version 2.4.1 from
2010-06-29.

'_exptl_absorpt_correction_type' value 'Empirical'
changed to 'empirical' according to
/home/saulius/struct/CIF-dictionaries/cif_core.dic dictionary named
'cif_core.dic' version 2.4.1 from 2010-06-29.

Automatic conversion script
Id: cif_fix_values 1715 2011-07-08 13:25:40Z adriana 
;
_cod_original_cell_volume 5995(2)
_cod_original_sg_symbol_H-M P2(1)/c
_cod_original_formula_sum 'C2 H41 Dy2.50 Ge O56.75 S W11'
_cod_database_code 4504669

loop_
_symmetry_equiv_pos_as_xyz
'x, y, z'
'-x, y+1/2, -z+1/2'
'-x, -y, -z'
'x, -y-1/2, z-1/2'

loop_
_atom_site_label
_atom_site_type_symbol
_atom_site_fract_x
_atom_site_fract_y
_atom_site_fract_z
_atom_site_U_iso_or_equiv
_atom_site_adp_type
_atom_site_occupancy
_atom_site_symmetry_multiplicity
_atom_site_calc_flag
_atom_site_refinement_flags
Dy1 Dy 0.77309(3) -0.48878(6) 0.67120(4) 0.01850(18) Uani 1 1 d .
Dy2 Dy 0.53833(3) -0.36797(7) 0.38819(4) 0.02151(19) Uani 1 1 d .
Dy3 Dy 0.9717(2) 0.4080(4) 0.50505(17) 0.0518(12) Uani 0.25 1 d P
Dy4 Dy 0.9821(2) 0.0901(4) 0.48335(19) 0.0520(12) Uani 0.25 1 d P
Ge1 Ge 0.74102(6) -0.12207(13) 0.66158(7) 0.0128(3) Uani 1 1 d .
W1 W 0.74696(3) -0.12006(6) 0.81389(3) 0.01914(16) Uani 1 1 d .
W2 W 0.86393(3) -0.23399(6) 0.77992(3) 0.01876(16) Uani 1 1 d .
W3 W 0.84171(3) 0.05850(6) 0.77698(3) 0.02190(17) Uani 1 1 d .
W4 W 0.74966(3) -0.10725(6) 0.51466(3) 0.02025(16) Uani 1 1 d .
W5 W 0.84402(3) 0.06282(6) 0.61882(3) 0.02258(17) Uani 1 1 d .
W6 W 0.86423(3) -0.23052(6) 0.62454(3) 0.01982(16) Uani 1 1 d .
W7 W 0.61755(3) 0.00680(5) 0.54964(3) 0.01834(16) Uani 1 1 d .
W8 W 0.61799(3) 0.00397(5) 0.69298(3) 0.01872(16) Uani 1 1 d .
W9 W 0.71151(3) 0.18187(5) 0.65351(3) 0.01941(16) Uani 1 1 d .
W10 W 0.64908(3) -0.31726(5) 0.55892(3) 0.01700(16) Uani 1 1 d .
W11 W 0.64599(3) -0.32019(5) 0.69815(3) 0.01845(16) Uani 1 1 d .
O1 O 0.7281(5) -0.1264(10) 0.8782(5) 0.032(3) Uani 1 1 d .
O2 O 0.9275(5) -0.2989(10) 0.8289(5) 0.031(3) Uani 1 1 d .
O3 O 0.8820(6) 0.1731(11) 0.8171(6) 0.042(4) Uani 1 1 d .
O4 O 0.7332(5) -0.1109(10) 0.4377(5) 0.030(3) Uani 1 1 d .
O5 O 0.8855(5) 0.1791(11) 0.6081(6) 0.040(4) Uani 1 1 d .
O6 O 0.9275(5) -0.2941(11) 0.6188(6) 0.034(3) Uani 1 1 d .
O7 O 0.5612(5) 0.0449(10) 0.4846(5) 0.029(3) Uani 1 1 d .
O8 O 0.5624(5) 0.0393(10) 0.7222(5) 0.028(3) Uani 1 1 d .
O9 O 0.7184(5) 0.3317(9) 0.6553(5) 0.026(3) Uani 1 1 d .
O10 O 0.5964(5) -0.3612(9) 0.4902(5) 0.025(3) Uani 1 1 d .
O11 O 0.5906(5) -0.3688(10) 0.7263(6) 0.031(3) Uani 1 1 d .
O12 O 0.7967(5) 0.0164(9) 0.8298(5) 0.025(3) Uani 1 1 d .
O13 O 0.8005(5) 0.0267(9) 0.5351(5) 0.023(3) Uani 1 1 d .
O14 O 0.8923(5) -0.0667(9) 0.8068(5) 0.020(3) Uani 1 1 d .
O15 O 0.8943(5) -0.0613(9) 0.6227(5) 0.025(3) Uani 1 1 d .
O16 O 0.8218(5) -0.2024(9) 0.5388(5) 0.027(3) Uani 1 1 d .
O17 O 0.6845(5) -0.0194(8) 0.7647(5) 0.019(3) Uani 1 1 d .
O18 O 0.8630(5) 0.0595(9) 0.7038(5) 0.027(3) Uani 1 1 d .
O19 O 0.7011(5) -0.2426(9) 0.7680(5) 0.023(3) Uani 1 1 d .
O20 O 0.7718(5) 0.1407(9) 0.6183(5) 0.023(3) Uani 1 1 d .
O21 O 0.6518(4) 0.1622(9) 0.6911(5) 0.023(3) Uani 1 1 d .
O22 O 0.8863(4) -0.2032(9) 0.7110(5) 0.020(3) Uani 1 1 d .
O23 O 0.8186(4) -0.2104(9) 0.8371(5) 0.017(2) Uani 1 1 d .
O24 O 0.5754(4) 0.0264(9) 0.6066(5) 0.020(3) Uani 1 1 d .
O25 O 0.6520(5) 0.1610(8) 0.5764(5) 0.019(3) Uani 1 1 d .
O26 O 0.7039(4) -0.2355(9) 0.5289(5) 0.017(2) Uani 1 1 d .
O27 O 0.6106(4) -0.1514(8) 0.5510(5) 0.017(2) Uani 1 1 d .
O28 O 0.7702(5) 0.1389(9) 0.7293(5) 0.027(3) Uani 1 1 d .
O29 O 0.6861(4) -0.0135(8) 0.5217(5) 0.019(3) Uani 1 1 d .
O30 O 0.6031(4) -0.3430(8) 0.6124(5) 0.017(2) Uani 1 1 d .
O31 O 0.6118(5) -0.1517(8) 0.6822(5) 0.019(2) Uani 1 1 d .
O32 O 0.6917(5) -0.4456(9) 0.5815(5) 0.021(3) Uani 1 1 d .
O33 O 0.8169(5) -0.3502(9) 0.7457(5) 0.024(3) Uani 1 1 d U
O34 O 0.8165(5) -0.3491(10) 0.6275(5) 0.026(3) Uani 1 1 d .
O35 O 0.6922(5) -0.4448(9) 0.7054(5) 0.024(3) Uani 1 1 d .
O36 O 0.6884(4) -0.0116(8) 0.6446(5) 0.014(2) Uani 1 1 d .
O37 O 0.7875(4) -0.1080(9) 0.7374(5) 0.020(3) Uani 1 1 d .
O38 O 0.7875(4) -0.1039(8) 0.6179(5) 0.015(2) Uani 1 1 d .
O39 O 0.7053(4) -0.2533(9) 0.6483(5) 0.016(2) Uani 1 1 d .
S1 S 0.9266(3) -0.5676(7) 0.7501(4) 0.058(2) Uani 0.80 1 d P
S1' S 0.9300(12) -0.576(2) 0.6925(13) 0.042(6) Uani 0.20 1 d PU
O1A O 0.8714(6) -0.5592(12) 0.6982(6) 0.046(4) Uani 1 1 d U
C1 C 0.9812(9) -0.478(2) 0.7394(13) 0.076(10) Uani 1 1 d .
H1A H 1.0231 -0.5001 0.7566 0.091 Uiso 1 1 calc R
H1B H 0.9731 -0.3952 0.7337 0.091 Uiso 1 1 calc R
C2 C 0.9612(10) -0.697(2) 0.7398(13) 0.084(10) Uani 1 1 d .
H2A H 0.9385 -0.7686 0.7342 0.101 Uiso 1 1 calc R
H2B H 1.0045 -0.7035 0.7571 0.101 Uiso 1 1 calc R
O1W O 0.7938(6) -0.5922(11) 0.7669(6) 0.045(4) Uani 1 1 d .
O2W O 0.7915(5) -0.5936(11) 0.5869(6) 0.036(3) Uani 1 1 d .
O3W O 0.6167(5) -0.2386(12) 0.3853(8) 0.057(5) Uani 1 1 d .
O4W O 0.5035(8) -0.2519(12) 0.3000(6) 0.065(5) Uani 1 1 d .
O5W O 0.4322(6) -0.3741(12) 0.3637(7) 0.057(5) Uani 1 1 d .
O6W O 0.6233(5) -0.4792(11) 0.3928(8) 0.050(4) Uani 1 1 d .
O7W O 0.5136(6) -0.1966(11) 0.4309(6) 0.045(4) Uani 1 1 d .
O8W O 0.5132(6) -0.5340(11) 0.4336(6) 0.043(4) Uani 1 1 d .
O9W O 0.5078(6) -0.4984(11) 0.3062(6) 0.037(3) Uani 1 1 d .
O10W O 1.067(3) 0.058(5) 0.479(3) 0.057(15) Uani 0.25 1 d PU
O11W O 1.003(3) 0.019(5) 0.592(3) 0.058(15) Uani 0.25 1 d PU
O12W O 0.977(2) 0.245(5) 0.565(3) 0.046(13) Uani 0.25 1 d PU
O13W O 0.9704(19) 0.248(4) 0.422(2) 0.027(10) Uani 0.25 1 d PU
O14W O 1.060(2) 0.432(4) 0.560(2) 0.033(11) Uani 0.25 1 d PU
O15W O 0.6259(9) 0.2906(17) 0.3880(9) 0.092(6) Uani 1 1 d U
O16W O 0.7222(8) 0.2529(15) 0.4944(8) 0.077(6) Uani 1 1 d .
O17W O 0.6043(6) 0.3774(11) 0.5349(6) 0.041(3) Uani 1 1 d U
O18W O 1.4090(10) 0.480(2) 1.1471(11) 0.031(6) Uani 0.50 1 d PU
O19W O 0.7168(11) 1.228(2) 0.8271(11) 0.036(6) Uani 0.50 1 d PU
O20W O 0.3642(12) 0.615(2) 0.2345(13) 0.047(7) Uani 0.50 1 d PU
O21W O 0.4809(11) -0.181(2) 0.6172(12) 0.043(7) Uani 0.50 1 d PU
O22W O 0.8046(15) -0.446(3) 0.4947(16) 0.068(9) Uani 0.50 1 d PU
O23W O 1.1973(14) 0.040(3) 0.6343(15) 0.060(8) Uani 0.50 1 d PU
O24W O 1.119(2) 0.246(4) 0.541(2) 0.027(10) Uani 0.25 1 d PU
O25W O 0.803(2) 0.225(4) 0.435(2) 0.039(12) Uani 0.25 1 d PU

loop_
_atom_site_aniso_label
_atom_site_aniso_U_11
_atom_site_aniso_U_22
_atom_site_aniso_U_33
_atom_site_aniso_U_23
_atom_site_aniso_U_13
_atom_site_aniso_U_12
Dy1 0.0178(4) 0.0126(4) 0.0238(4) 0.0003(3) 0.0051(3) -0.0003(3)
Dy2 0.0194(4) 0.0206(4) 0.0232(4) -0.0039(3) 0.0052(3) -0.0002(3)
Dy3 0.083(3) 0.055(3) 0.0139(19) 0.0019(18) 0.011(2) 0.003(2)
Dy4 0.098(4) 0.040(2) 0.032(2) -0.0034(18) 0.039(2) -0.016(2)
Ge1 0.0117(7) 0.0097(8) 0.0156(8) -0.0008(6) 0.0027(6) -0.0009(6)
W1 0.0200(3) 0.0196(4) 0.0185(3) -0.0008(3) 0.0071(3) -0.0003(3)
W2 0.0159(3) 0.0168(3) 0.0207(4) 0.0000(3) 0.0022(3) 0.0004(3)
W3 0.0216(3) 0.0162(3) 0.0244(4) -0.0037(3) 0.0029(3) -0.0056(3)
W4 0.0241(3) 0.0189(3) 0.0195(4) 0.0009(3) 0.0095(3) -0.0014(3)
W5 0.0214(3) 0.0180(4) 0.0307(4) 0.0010(3) 0.0116(3) -0.0059(3)
W6 0.0182(3) 0.0187(4) 0.0260(4) 0.0009(3) 0.0119(3) 0.0008(3)
W7 0.0194(3) 0.0117(3) 0.0208(4) 0.0016(3) 0.0024(3) 0.0008(3)
W8 0.0180(3) 0.0155(3) 0.0250(4) 0.0015(3) 0.0102(3) 0.0036(3)
W9 0.0232(3) 0.0081(3) 0.0258(4) -0.0007(3) 0.0066(3) -0.0016(3)
W10 0.0173(3) 0.0109(3) 0.0193(3) -0.0008(3) 0.0013(3) -0.0016(2)
W11 0.0169(3) 0.0145(3) 0.0254(4) 0.0015(3) 0.0089(3) -0.0027(3)
O1 0.040(7) 0.025(7) 0.033(7) -0.003(6) 0.015(6) 0.003(6)
O2 0.028(6) 0.038(7) 0.022(7) 0.002(6) 0.001(5) 0.005(5)
O3 0.045(8) 0.030(7) 0.045(9) -0.004(6) 0.007(7) -0.005(6)
O4 0.043(7) 0.039(8) 0.010(6) 0.000(5) 0.011(5) 0.002(6)
O5 0.033(7) 0.040(8) 0.047(9) 0.010(7) 0.013(6) -0.021(6)
O6 0.026(6) 0.043(8) 0.042(8) 0.007(6) 0.024(6) 0.007(6)
O7 0.035(7) 0.028(7) 0.021(7) 0.000(5) 0.002(6) 0.000(5)
O8 0.034(6) 0.029(7) 0.025(7) 0.011(5) 0.016(5) 0.002(5)
O9 0.042(7) 0.014(6) 0.025(7) -0.001(5) 0.016(6) -0.002(5)
O10 0.035(6) 0.017(6) 0.022(6) -0.004(5) 0.006(5) -0.006(5)
O11 0.023(6) 0.030(7) 0.039(8) 0.014(6) 0.011(6) -0.011(5)
O12 0.025(6) 0.026(7) 0.027(7) -0.001(5) 0.009(5) 0.002(5)
O13 0.032(6) 0.024(6) 0.023(6) 0.000(5) 0.022(5) -0.004(5)
O14 0.022(6) 0.021(6) 0.021(6) 0.002(5) 0.014(5) 0.000(5)
O15 0.024(6) 0.019(6) 0.030(7) -0.003(5) 0.004(5) -0.005(5)
O16 0.032(6) 0.022(6) 0.029(7) -0.007(5) 0.015(5) 0.006(5)
O17 0.023(6) 0.014(6) 0.013(6) -0.004(4) -0.004(5) 0.002(4)
O18 0.035(7) 0.015(6) 0.033(7) 0.005(5) 0.013(6) 0.000(5)
O19 0.033(6) 0.015(6) 0.020(6) -0.003(5) 0.008(5) 0.004(5)
O20 0.025(6) 0.018(6) 0.026(7) 0.002(5) 0.006(5) -0.004(5)
O21 0.020(6) 0.013(6) 0.026(7) -0.005(5) -0.005(5) 0.003(4)
O22 0.015(5) 0.024(6) 0.023(6) 0.001(5) 0.008(5) 0.000(4)
O23 0.021(6) 0.018(6) 0.016(6) 0.004(4) 0.010(5) -0.005(4)
O24 0.015(5) 0.021(6) 0.023(6) -0.001(5) 0.003(5) 0.006(4)
O25 0.027(6) 0.015(6) 0.012(6) 0.008(4) 0.002(5) -0.003(5)
O26 0.014(5) 0.019(6) 0.017(6) 0.002(5) 0.002(4) 0.009(4)
O27 0.019(5) 0.007(5) 0.027(6) 0.005(4) 0.008(5) 0.001(4)
O28 0.027(6) 0.013(6) 0.039(7) -0.003(5) 0.010(6) -0.002(5)
O29 0.019(5) 0.012(5) 0.026(6) 0.002(5) 0.006(5) -0.005(4)
O30 0.011(5) 0.007(5) 0.029(6) 0.006(5) 0.003(5) 0.004(4)
O31 0.026(6) 0.011(5) 0.027(6) 0.000(5) 0.018(5) -0.001(4)
O32 0.025(6) 0.011(5) 0.024(6) -0.006(5) 0.002(5) -0.003(5)
O33 0.024(3) 0.024(3) 0.024(3) 0.0000(10) 0.0079(12) -0.0002(10)
O34 0.027(6) 0.028(7) 0.021(6) -0.004(5) 0.005(5) -0.003(5)
O35 0.026(6) 0.016(6) 0.031(7) -0.003(5) 0.012(5) 0.001(5)
O36 0.015(5) 0.007(5) 0.016(6) 0.001(4) -0.002(4) -0.001(4)
O37 0.014(5) 0.028(6) 0.020(6) -0.011(5) 0.008(5) -0.005(5)
O38 0.010(5) 0.008(5) 0.027(6) 0.006(4) 0.007(5) 0.008(4)
O39 0.020(5) 0.013(5) 0.015(6) 0.006(4) 0.007(5) -0.005(4)
S1 0.030(3) 0.080(6) 0.056(5) -0.003(4) 0.002(3) 0.007(3)
S1' 0.042(6) 0.042(6) 0.042(6) 0.0000(10) 0.014(2) 0.0002(10)
O1A 0.046(4) 0.046(4) 0.047(4) -0.0003(10) 0.0150(15) 0.0004(10)
C1 0.027(11) 0.053(16) 0.12(3) 0.011(15) -0.012(14) -0.001(10)
C2 0.039(13) 0.08(2) 0.11(3) -0.006(17) -0.012(15) 0.013(13)
O1W 0.051(8) 0.038(8) 0.045(9) 0.013(7) 0.013(7) 0.013(7)
O2W 0.033(7) 0.038(8) 0.040(8) -0.012(6) 0.016(6) -0.001(6)
O3W 0.015(6) 0.045(9) 0.109(14) 0.011(9) 0.019(8) -0.005(6)
O4W 0.121(14) 0.041(9) 0.023(8) 0.018(7) 0.010(9) 0.021(9)
O5W 0.034(8) 0.040(9) 0.084(12) 0.000(8) 0.003(8) 0.003(6)
O6W 0.026(7) 0.033(8) 0.103(13) -0.017(8) 0.037(8) 0.002(6)
O7W 0.043(8) 0.031(8) 0.046(9) -0.021(6) -0.007(7) 0.017(6)
O8W 0.045(8) 0.031(7) 0.045(9) 0.003(6) 0.004(7) -0.017(6)
O9W 0.042(7) 0.052(9) 0.029(7) -0.026(6) 0.028(6) -0.023(6)
O10W 0.057(15) 0.057(15) 0.057(15) 0.0000(10) 0.019(5) 0.0000(10)
O11W 0.058(15) 0.058(15) 0.058(15) 0.0000(10) 0.019(5) 0.0001(10)
O12W 0.046(13) 0.046(13) 0.046(13) 0.0001(10) 0.015(4) -0.0001(10)
O13W 0.027(10) 0.027(10) 0.027(10) 0.0002(10) 0.009(4) 0.0000(10)
O14W 0.033(11) 0.033(11) 0.033(11) 0.0001(10) 0.011(4) -0.0001(10)
O15W 0.092(6) 0.092(6) 0.092(6) 0.0001(10) 0.030(2) 0.0002(10)
O16W 0.096(14) 0.057(11) 0.074(13) 0.027(9) 0.023(11) 0.012(10)
O17W 0.041(3) 0.041(3) 0.042(3) 0.0004(10) 0.0133(14) 0.0000(10)
O18W 0.032(6) 0.031(6) 0.031(6) -0.0002(10) 0.010(2) -0.0001(10)
O19W 0.036(6) 0.036(6) 0.036(6) -0.0002(10) 0.012(2) 0.0002(10)
O20W 0.047(7) 0.047(7) 0.047(7) 0.0001(10) 0.015(2) 0.0001(10)
O21W 0.043(7) 0.043(7) 0.043(7) 0.0004(10) 0.014(2) -0.0003(10)
O22W 0.068(9) 0.068(9) 0.068(9) 0.0000(10) 0.022(3) 0.0000(10)
O23W 0.060(8) 0.060(8) 0.060(8) 0.0000(10) 0.020(3) 0.0001(10)
O24W 0.027(10) 0.027(10) 0.027(10) 0.0000(10) 0.009(4) -0.0001(10)
O25W 0.039(12) 0.039(12) 0.039(12) -0.0001(10) 0.013(4) 0.0000(10)

loop_
_atom_type_symbol
_atom_type_description
_atom_type_scat_dispersion_real
_atom_type_scat_dispersion_imag
_atom_type_scat_source
C C 0.0033 0.0016 'International Tables Vol C Tables 4.2.6.8 and 6.1.1.4'
H H 0.0000 0.0000 'International Tables Vol C Tables 4.2.6.8 and 6.1.1.4'
O O 0.0106 0.0060 'International Tables Vol C Tables 4.2.6.8 and 6.1.1.4'
S S 0.1246 0.1234 'International Tables Vol C Tables 4.2.6.8 and 6.1.1.4'
Ge Ge 0.1547 1.8001 'International Tables Vol C Tables 4.2.6.8 and 6.1.1.4'
Dy Dy -0.1892 4.4098 'International Tables Vol C Tables 4.2.6.8 and 6.1.1.4'
W W -0.8490 6.8722 'International Tables Vol C Tables 4.2.6.8 and 6.1.1.4'

loop_
_geom_angle_atom_site_label_1
_geom_angle_atom_site_label_2
_geom_angle_atom_site_label_3
_geom_angle
_geom_angle_site_symmetry_1
_geom_angle_site_symmetry_3
O34 Dy1 O1A 79.6(4) . .
O34 Dy1 O33 72.8(4) . .
O1A Dy1 O33 83.1(4) . .
O34 Dy1 O35 121.7(4) . .
O1A Dy1 O35 145.5(5) . .
O33 Dy1 O35 78.9(4) . .
O34 Dy1 O32 79.0(4) . .
O1A Dy1 O32 138.5(5) . .
O33 Dy1 O32 123.0(4) . .
O35 Dy1 O32 75.4(4) . .
O34 Dy1 O9 145.3(4) . 1_545
O1A Dy1 O9 100.2(4) . 1_545
O33 Dy1 O9 141.9(4) . 1_545
O35 Dy1 O9 77.6(4) . 1_545
O32 Dy1 O9 78.9(4) . 1_545
O34 Dy1 O1W 139.5(4) . .
O1A Dy1 O1W 72.6(5) . .
O33 Dy1 O1W 75.0(4) . .
O35 Dy1 O1W 74.5(4) . .
O32 Dy1 O1W 140.4(4) . .
O9 Dy1 O1W 70.0(4) 1_545 .
O34 Dy1 O2W 76.6(4) . .
O1A Dy1 O2W 68.2(4) . .
O33 Dy1 O2W 141.2(4) . .
O35 Dy1 O2W 138.7(4) . .
O32 Dy1 O2W 72.5(4) . .
O9 Dy1 O2W 71.4(4) 1_545 .
O1W Dy1 O2W 117.5(5) . .
O10 Dy2 O6W 76.5(5) . .
O10 Dy2 O8W 73.4(4) . .
O6W Dy2 O8W 82.7(5) . .
O10 Dy2 O9W 140.8(4) . .
O6W Dy2 O9W 73.6(5) . .
O8W Dy2 O9W 78.2(5) . .
O10 Dy2 O4W 142.5(5) . .
O6W Dy2 O4W 113.2(6) . .
O8W Dy2 O4W 141.7(5) . .
O9W Dy2 O4W 74.0(5) . .
O10 Dy2 O7W 71.5(4) . .
O6W Dy2 O7W 139.3(4) . .
O8W Dy2 O7W 110.6(5) . .
O9W Dy2 O7W 145.4(4) . .
O4W Dy2 O7W 80.6(5) . .
O10 Dy2 O5W 117.7(5) . .
O6W Dy2 O5W 143.9(5) . .
O8W Dy2 O5W 71.6(5) . .
O9W Dy2 O5W 76.7(5) . .
O4W Dy2 O5W 76.8(6) . .
O7W Dy2 O5W 75.0(5) . .
O10 Dy2 O3W 79.1(5) . .
O6W Dy2 O3W 71.8(5) . .
O8W Dy2 O3W 146.1(5) . .
O9W Dy2 O3W 113.9(5) . .
O4W Dy2 O3W 70.9(6) . .
O7W Dy2 O3W 78.0(5) . .
O5W Dy2 O3W 140.6(5) . .
O14W Dy3 O12W 83.4(19) . .
O14W Dy3 O14W 109.9(14) . 3_766
O12W Dy3 O14W 165.4(18) . 3_766
O14W Dy3 Dy3 60.0(13) . 3_766
O12W Dy3 Dy3 143.0(13) . 3_766
O14W Dy3 Dy3 49.9(11) 3_766 3_766
O14W Dy3 O13W 108.4(17) . .
O12W Dy3 O13W 82.6(18) . .
O14W Dy3 O13W 98.1(16) 3_766 .
Dy3 Dy3 O13W 112.7(11) 3_766 .
O14W Dy3 Dy4 96.9(13) . .
O12W Dy3 Dy4 45.2(14) . .
O14W Dy3 Dy4 134.7(12) 3_766 .
Dy3 Dy3 Dy4 138.2(3) 3_766 .
O13W Dy3 Dy4 37.5(10) . .
O10W Dy4 O13W 92(2) . .
O10W Dy4 Dy4 66.3(17) . 3_756
O13W Dy4 Dy4 153.8(13) . 3_756
O10W Dy4 O11W 58(2) . 3_756
O13W Dy4 O11W 88(2) . 3_756
Dy4 Dy4 O11W 68.3(15) 3_756 3_756
O10W Dy4 O10W 119.1(17) . 3_756
O13W Dy4 O10W 146.0(18) . 3_756
Dy4 Dy4 O10W 52.8(15) 3_756 3_756
O11W Dy4 O10W 97(2) 3_756 3_756
O10W Dy4 O11W 97(2) . .
O13W Dy4 O11W 145.8(18) . .
Dy4 Dy4 O11W 56.0(14) 3_756 .
O11W Dy4 O11W 124.3(15) 3_756 .
O10W Dy4 O11W 50.3(19) 3_756 .
O10W Dy4 O12W 115(2) . .
O13W Dy4 O12W 84.1(17) . .
Dy4 Dy4 O12W 117.6(12) 3_756 .
O11W Dy4 O12W 169(2) 3_756 .
O10W Dy4 O12W 94(2) 3_756 .
O11W Dy4 O12W 62.2(18) . .
O10W Dy4 Dy3 107.0(16) . .
O13W Dy4 Dy3 45.6(12) . .
Dy4 Dy4 Dy3 152.1(3) 3_756 .
O11W Dy4 Dy3 132.8(16) 3_756 .
O10W Dy4 Dy3 126.1(16) 3_756 .
O11W Dy4 Dy3 100.3(14) . .
O12W Dy4 Dy3 38.6(12) . .
O39 Ge1 O36 109.7(5) . .
O39 Ge1 O38 111.5(5) . .
O36 Ge1 O38 108.5(5) . .
O39 Ge1 O37 111.8(5) . .
O36 Ge1 O37 109.0(5) . .
O38 Ge1 O37 106.2(5) . .
O1 W1 O19 101.8(5) . .
O1 W1 O23 100.8(5) . .
O19 W1 O23 92.4(4) . .
O1 W1 O12 100.6(5) . .
O19 W1 O12 157.1(5) . .
O23 W1 O12 88.0(4) . .
O1 W1 O17 100.7(5) . .
O19 W1 O17 85.9(4) . .
O23 W1 O17 158.3(5) . .
O12 W1 O17 85.5(4) . .
O1 W1 O37 171.0(4) . .
O19 W1 O37 84.7(5) . .
O23 W1 O37 72.5(4) . .
O12 W1 O37 73.6(4) . .
O17 W1 O37 85.8(4) . .
O2 W2 O33 104.6(5) . .
O2 W2 O22 103.0(5) . .
O33 W2 O22 93.6(5) . .
O2 W2 O23 98.7(5) . .
O33 W2 O23 90.9(5) . .
O22 W2 O23 155.9(4) . .
O2 W2 O14 94.5(5) . .
O33 W2 O14 160.4(4) . .
O22 W2 O14 86.1(4) . .
O23 W2 O14 81.9(4) . .
O2 W2 O37 163.0(5) . .
O33 W2 O37 89.8(4) . .
O22 W2 O37 84.7(4) . .
O23 W2 O37 71.6(4) . .
O14 W2 O37 70.6(4) . .
O3 W3 O14 102.8(5) . .
O3 W3 O28 99.7(5) . .
O14 W3 O28 157.5(4) . .
O3 W3 O12 99.4(6) . .
O14 W3 O12 89.0(5) . .
O28 W3 O12 86.1(5) . .
O3 W3 O18 102.9(6) . .
O14 W3 O18 91.0(5) . .
O28 W3 O18 85.1(5) . .
O12 W3 O18 157.1(5) . .
O3 W3 O37 171.0(5) . .
O14 W3 O37 73.1(4) . .
O28 W3 O37 84.5(4) . .
O12 W3 O37 72.8(4) . .
O18 W3 O37 85.3(4) . .
O4 W4 O29 101.1(5) . .
O4 W4 O13 101.0(5) . .
O29 W4 O13 88.0(4) . .
O4 W4 O26 102.5(5) . .
O29 W4 O26 85.4(4) . .
O13 W4 O26 156.4(5) . .
O4 W4 O16 99.6(5) . .
O29 W4 O16 159.3(5) . .
O13 W4 O16 88.1(5) . .
O26 W4 O16 90.1(4) . .
O4 W4 O38 170.7(5) . .
O29 W4 O38 86.7(4) . .
O13 W4 O38 74.2(4) . .
O26 W4 O38 82.8(4) . .
O16 W4 O38 72.7(4) . .
O5 W5 O15 103.0(6) . .
O5 W5 O18 102.7(6) . .
O15 W5 O18 90.4(5) . .
O5 W5 O20 100.3(6) . .
O15 W5 O20 156.7(5) . .
O18 W5 O20 85.3(5) . .
O5 W5 O13 99.0(5) . .
O15 W5 O13 90.0(5) . .
O18 W5 O13 157.6(5) . .
O20 W5 O13 85.5(5) . .
O5 W5 O38 170.9(6) . .
O15 W5 O38 73.6(4) . .
O18 W5 O38 85.9(4) . .
O20 W5 O38 83.3(4) . .
O13 W5 O38 72.7(4) . .
O6 W6 O34 104.6(6) . .
O6 W6 O22 102.2(5) . .
O34 W6 O22 92.3(5) . .
O6 W6 O16 98.9(5) . .
O34 W6 O16 92.9(5) . .
O22 W6 O16 156.2(4) . .
O6 W6 O15 95.0(5) . .
O34 W6 O15 160.3(5) . .
O22 W6 O15 83.9(5) . .
O16 W6 O15 83.5(4) . .
O6 W6 O38 163.7(5) . .
O34 W6 O38 89.8(4) . .
O22 W6 O38 84.4(4) . .
O16 W6 O38 72.5(4) . .
O15 W6 O38 70.6(4) . .
O7 W7 O27 102.8(5) . .
O7 W7 O24 99.3(5) . .
O27 W7 O24 92.1(5) . .
O7 W7 O29 102.5(5) . .
O27 W7 O29 88.6(4) . .
O24 W7 O29 157.5(4) . .
O7 W7 O25 99.7(5) . .
O27 W7 O25 157.4(4) . .
O24 W7 O25 85.7(5) . .
O29 W7 O25 85.1(4) . .
O7 W7 O36 168.9(5) . .
O27 W7 O36 86.1(4) . .
O24 W7 O36 73.5(4) . .
O29 W7 O36 84.1(4) . .
O25 W7 O36 71.6(3) . .
O8 W8 O31 104.7(5) . .
O8 W8 O17 101.4(5) . .
O31 W8 O17 89.3(4) . .
O8 W8 O24 100.5(5) . .
O31 W8 O24 89.8(5) . .
O17 W8 O24 157.6(5) . .
O8 W8 O21 98.9(5) . .
O31 W8 O21 156.4(5) . .
O17 W8 O21 86.0(4) . .
O24 W8 O21 86.0(4) . .
O8 W8 O36 169.5(4) . .
O31 W8 O36 83.8(4) . .
O17 W8 O36 84.6(4) . .
O24 W8 O36 73.1(4) . .
O21 W8 O36 72.8(4) . .
O9 W9 O21 100.7(5) . .
O9 W9 O25 100.5(5) . .
O21 W9 O25 89.9(5) . .
O9 W9 O20 100.4(5) . .
O21 W9 O20 158.8(4) . .
O25 W9 O20 88.8(5) . .
O9 W9 O28 101.6(5) . .
O21 W9 O28 87.5(5) . .
O25 W9 O28 157.8(4) . .
O20 W9 O28 85.7(5) . .
O9 W9 O36 172.0(4) . .
O21 W9 O36 74.7(4) . .
O25 W9 O36 73.2(4) . .
O20 W9 O36 84.7(4) . .
O28 W9 O36 84.9(4) . .
O10 W10 O32 101.2(5) . .
O10 W10 O26 99.5(5) . .
O32 W10 O26 97.9(5) . .
O10 W10 O30 99.9(5) . .
O32 W10 O30 93.5(5) . .
O26 W10 O30 155.1(4) . .
O10 W10 O27 91.5(4) . .
O32 W10 O27 167.2(4) . .
O26 W10 O27 80.9(4) . .
O30 W10 O27 83.1(4) . .
O10 W10 O39 172.6(5) . .
O32 W10 O39 83.7(4) . .
O26 W10 O39 85.2(4) . .
O30 W10 O39 74.0(4) . .
O27 W10 O39 83.5(4) . .
O11 W11 O35 102.5(5) . .
O11 W11 O19 101.9(5) . .
O35 W11 O19 94.1(5) . .
O11 W11 O30 98.5(5) . .
O35 W11 O30 94.8(5) . .
O19 W11 O30 155.3(5) . .
O11 W11 O31 94.3(5) . .
O35 W11 O31 163.2(5) . .
O19 W11 O31 80.5(4) . .
O30 W11 O31 84.3(4) . .
O11 W11 O39 170.9(4) . .
O35 W11 O39 81.9(5) . .
O19 W11 O39 85.5(5) . .
O30 W11 O39 73.1(4) . .
O31 W11 O39 81.7(4) . .
W9 O9 Dy1 154.5(6) . 1_565
W10 O10 Dy2 161.8(6) . .
W1 O12 W3 120.5(6) . .
W4 O13 W5 120.4(6) . .
W3 O14 W2 120.4(5) . .
W5 O15 W6 120.7(6) . .
W4 O16 W6 119.7(6) . .
W8 O17 W1 149.1(6) . .
W5 O18 W3 153.0(6) . .
W1 O19 W11 157.7(6) . .
W5 O20 W9 153.0(6) . .
W9 O21 W8 118.7(5) . .
W2 O22 W6 143.7(6) . .
W1 O23 W2 120.3(5) . .
W7 O24 W8 119.8(5) . .
W9 O25 W7 120.9(5) . .
W10 O26 W4 158.3(6) . .
W7 O27 W10 150.5(6) . .
W9 O28 W3 152.3(7) . .
W4 O29 W7 149.7(6) . .
W10 O30 W11 115.9(5) . .
W8 O31 W11 152.5(6) . .
W10 O32 Dy1 130.6(5) . .
W2 O33 Dy1 156.8(7) . .
W6 O34 Dy1 157.5(6) . .
W11 O35 Dy1 133.0(6) . .
Ge1 O36 W9 124.4(5) . .
Ge1 O36 W8 121.5(5) . .
W9 O36 W8 93.8(4) . .
Ge1 O36 W7 121.7(5) . .
W9 O36 W7 94.2(3) . .
W8 O36 W7 93.3(3) . .
Ge1 O37 W2 121.6(5) . .
Ge1 O37 W1 120.1(5) . .
W2 O37 W1 95.2(4) . .
Ge1 O37 W3 123.9(6) . .
W2 O37 W3 95.8(3) . .
W1 O37 W3 93.0(4) . .
Ge1 O38 W6 121.3(5) . .
Ge1 O38 W4 121.2(5) . .
W6 O38 W4 94.9(4) . .
Ge1 O38 W5 124.2(5) . .
W6 O38 W5 95.1(4) . .
W4 O38 W5 92.6(4) . .
Ge1 O39 W10 125.1(5) . .
Ge1 O39 W11 124.4(6) . .
W10 O39 W11 95.6(4) . .
S1' S1 O1A 60.8(12) . .
S1' S1 C1 67.6(15) . .
O1A S1 C1 109.9(11) . .
S1' S1 C2 68.0(15) . .
O1A S1 C2 105.5(10) . .
C1 S1 C2 95.0(14) . .
S1 S1' O1A 62.3(15) . .
S1 S1' C1 65.7(15) . .
O1A S1' C1 110(2) . .
S1 S1' C2 65.9(15) . .
O1A S1' C2 105(2) . .
C1 S1' C2 93.2(17) . .
S1' O1A S1 56.8(12) . .
S1' O1A Dy1 156.2(15) . .
S1 O1A Dy1 141.2(10) . .
S1 C1 S1' 46.7(12) . .
S1 C1 H1A 118.9 . .
S1' C1 H1A 118.9 . .
S1 C1 H1B 118.9 . .
S1' C1 H1B 118.9 . .
H1A C1 H1B 116.4 . .
S1 C2 S1' 46.1(12) . .
S1 C2 H2A 119.0 . .
S1' C2 H2A 119.0 . .
S1 C2 H2B 119.0 . .
S1' C2 H2B 119.0 . .
H2A C2 H2B 116.4 . .
Dy4 O10W Dy4 60.9(17) . 3_756
Dy4 O11W Dy4 55.7(15) 3_756 .
Dy3 O12W Dy4 96(2) . .
Dy4 O13W Dy3 96.9(17) . .
Dy3 O14W Dy3 70.1(14) . 3_766

loop_
_geom_bond_atom_site_label_1
_geom_bond_atom_site_label_2
_geom_bond_distance
_geom_bond_site_symmetry_2
Dy1 O34 2.316(12) .
Dy1 O1A 2.336(13) .
Dy1 O33 2.339(11) .
Dy1 O35 2.350(12) .
Dy1 O32 2.385(10) .
Dy1 O9 2.399(11) 1_545
Dy1 O1W 2.442(14) .
Dy1 O2W 2.471(13) .
Dy2 O10 2.332(10) .
Dy2 O6W 2.347(12) .
Dy2 O8W 2.356(13) .
Dy2 O9W 2.356(11) .
Dy2 O4W 2.369(13) .
Dy2 O7W 2.370(12) .
Dy2 O5W 2.374(13) .
Dy2 O3W 2.389(13) .
Dy3 O14W 2.08(4) .
Dy3 O12W 2.33(6) .
Dy3 O14W 2.35(5) 3_766
Dy3 Dy3 2.554(10) 3_766
Dy3 O13W 2.67(5) .
Dy3 Dy4 3.714(6) .
Dy4 O10W 2.08(6) .
Dy4 O13W 2.28(5) .
Dy4 Dy4 2.280(9) 3_756
Dy4 O11W 2.29(7) 3_756
Dy4 O10W 2.39(6) 3_756
Dy4 O11W 2.56(6) .
Dy4 O12W 2.65(6) .
Ge1 O39 1.708(10) .
Ge1 O36 1.728(9) .
Ge1 O38 1.737(11) .
Ge1 O37 1.761(10) .
W1 O1 1.707(13) .
W1 O19 1.884(10) .
W1 O23 1.903(10) .
W1 O12 1.922(11) .
W1 O17 1.928(9) .
W1 O37 2.294(11) .
W2 O2 1.727(10) .
W2 O33 1.753(10) .
W2 O22 1.889(12) .
W2 O23 1.986(11) .
W2 O14 2.068(10) .
W2 O37 2.271(10) .
W3 O3 1.715(12) .
W3 O14 1.854(10) .
W3 O28 1.925(10) .
W3 O12 1.935(13) .
W3 O18 1.937(13) .
W3 O37 2.321(10) .
W4 O4 1.715(11) .
W4 O29 1.896(11) .
W4 O13 1.914(11) .
W4 O26 1.921(11) .
W4 O16 1.942(11) .
W4 O38 2.287(10) .
W5 O5 1.724(11) .
W5 O15 1.840(11) .
W5 O18 1.890(12) .
W5 O20 1.919(11) .
W5 O13 1.935(11) .
W5 O38 2.332(10) .
W6 O6 1.705(12) .
W6 O34 1.785(11) .
W6 O22 1.943(11) .
W6 O16 1.954(11) .
W6 O15 2.079(11) .
W6 O38 2.287(9) .
W7 O7 1.716(10) .
W7 O27 1.830(10) .
W7 O24 1.918(12) .
W7 O29 1.944(12) .
W7 O25 1.966(10) .
W7 O36 2.310(9) .
W8 O8 1.712(12) .
W8 O31 1.810(10) .
W8 O17 1.902(9) .
W8 O24 1.958(10) .
W8 O21 1.994(11) .
W8 O36 2.302(11) .
W9 O9 1.732(10) .
W9 O21 1.902(12) .
W9 O25 1.904(9) .
W9 O20 1.920(12) .
W9 O28 1.922(11) .
W9 O36 2.287(9) .
W10 O10 1.753(10) .
W10 O32 1.767(10) .
W10 O26 1.908(11) .
W10 O30 1.929(11) .
W10 O27 2.096(10) .
W10 O39 2.203(10) .
W11 O11 1.736(12) .
W11 O35 1.774(11) .
W11 O19 1.940(10) .
W11 O30 1.946(10) .
W11 O31 2.087(10) .
W11 O39 2.232(11) .
O9 Dy1 2.399(11) 1_565
S1 S1' 1.38(3) .
S1 O1A 1.462(14) .
S1 C1 1.73(3) .
S1 C2 1.75(3) .
S1' O1A 1.44(3) .
S1' C1 1.76(3) .
S1' C2 1.78(4) .
C1 H1A 0.9700 .
C1 H1B 0.9700 .
C2 H2A 0.9700 .
C2 H2B 0.9700 .
O10W Dy4 2.39(6) 3_756
O11W Dy4 2.29(7) 3_756
O14W Dy3 2.35(5) 3_766
